data_7233957
loop_
_publ_author_name
'Fengshou Wu'
'Jie Li'
'Hongbo Tong'
'Zaoying Li'
'Chihaya Adachi'
'Adam Langlois'
'Pierre D. Harvey'
'Li Liu'
'Wai-Yeung Wong'
'Wai-Kwok Wong'
'Xunjin Zhu'

_publ_section_title
;
 Phosphorescent Cu(I) complexes based on bis(pyrazol-1-yl-methyl)-pyridine
 derivatives for organic light-emitting diodes
;
_journal_name_full 'Journal of Materials Chemistry C'
_journal_page_first 138
_journal_page_last 146
_journal_paper_doi 10.1039/C4TC01885K
_journal_volume 3
_journal_year 2015
_chemical_formula_sum 'C35 H36 B Cu F4 N5 P'
_chemical_formula_weight 708.02
_space_group_IT_number 33
_space_group_name_Hall 'P 2c -2n'
_space_group_name_H-M_alt 'P n a 21'
_symmetry_cell_setting orthorhombic
_symmetry_space_group_name_H-M 'P n a 21'
_atom_sites_solution_hydrogens geom
_atom_sites_solution_primary direct
_atom_sites_solution_secondary difmap
_cell_angle_alpha 90.00
_cell_angle_beta 90.00
_cell_angle_gamma 90.00
_cell_formula_units_Z 8
_cell_length_a 20.5475(13)
_cell_length_b 10.2304(6)
_cell_length_c 32.811(2)
_cell_measurement_reflns_used 6452
_cell_measurement_temperature 296(2)
_cell_measurement_theta_max 20.83
_cell_measurement_theta_min 2.31
_cell_volume 6897.2(7)
_computing_structure_refinement 'SHELXL-97 (Sheldrick, 1997)'
_computing_structure_solution 'SHELXS-97 (Sheldrick, 1990)'
_diffrn_ambient_temperature 296(2)
_diffrn_measured_fraction_theta_full 1.000
_diffrn_measured_fraction_theta_max 1.000
_diffrn_radiation_monochromator graphite
_diffrn_radiation_source 'fine-focus sealed tube'
_diffrn_radiation_type MoK\a
_diffrn_radiation_wavelength 0.71073
_diffrn_reflns_av_R_equivalents 0.0839
_diffrn_reflns_av_sigmaI/netI 0.0574
_diffrn_reflns_limit_h_max 24
_diffrn_reflns_limit_h_min -24
_diffrn_reflns_limit_k_max 12
_diffrn_reflns_limit_k_min -12
_diffrn_reflns_limit_l_max 39
_diffrn_reflns_limit_l_min -39
_diffrn_reflns_number 70486
_diffrn_reflns_theta_full 25.00
_diffrn_reflns_theta_max 25.00
_diffrn_reflns_theta_min 1.24
_exptl_absorpt_coefficient_mu 0.734
_exptl_absorpt_correction_T_max 0.8671
_exptl_absorpt_correction_T_min 0.8099
_exptl_absorpt_correction_type multi-scan
_exptl_absorpt_process_details sadabs
_exptl_crystal_colour yellow
_exptl_crystal_density_diffrn 1.364
_exptl_crystal_density_method 'not measured'
_exptl_crystal_description plate
_exptl_crystal_F_000 2928
_exptl_crystal_size_max 0.30
_exptl_crystal_size_mid 0.20
_exptl_crystal_size_min 0.20
_refine_diff_density_max 1.525
_refine_diff_density_min -1.655
_refine_diff_density_rms 0.122
_refine_ls_abs_structure_details 'Flack H D (1983), Acta Cryst. A39, 876-881'
_refine_ls_abs_structure_Flack 0.51(5)
_refine_ls_extinction_coef 0.0025(3)
_refine_ls_extinction_expression Fc^*^=kFc[1+0.001xFc^2^\l^3^/sin(2\q)]^-1/4^
_refine_ls_extinction_method SHELXL
_refine_ls_goodness_of_fit_ref 1.072
_refine_ls_hydrogen_treatment constr
_refine_ls_matrix_type full
_refine_ls_number_parameters 856
_refine_ls_number_reflns 12132
_refine_ls_number_restraints 57
_refine_ls_restrained_S_all 1.077
_refine_ls_R_factor_all 0.1386
_refine_ls_R_factor_gt 0.1001
_refine_ls_shift/su_max 0.002
_refine_ls_shift/su_mean 0.000
_refine_ls_structure_factor_coef Fsqd
_refine_ls_weighting_details 'calc w=1/[\s^2^(Fo^2^)+(0.1020P)^2^+59.0409P] where P=(Fo^2^+2Fc^2^)/3'
_refine_ls_weighting_scheme calc
_refine_ls_wR_factor_gt 0.2609
_refine_ls_wR_factor_ref 0.2945
_reflns_number_gt 8644
_reflns_number_total 12132
_reflns_threshold_expression >2sigma(I)
_cod_data_source_file 1000002.cif
_cod_data_source_block PCOD1000002
_cod_depositor_comments
;
The following automatic conversions were performed:

data item '_symmetry_cell_setting' value 'Orthorhombic' was changed
to 'orthorhombic' in accordance with the built-in table derived from
the CIF Core dictionary named 'cif_core.dic' version 2.4.5 last
updated on 2014-11-21.

Automatic conversion script
Id: cif_fix_values 6909 2019-04-08 15:41:33Z antanas 
;
_cod_original_cell_volume 6897.3(7)
_cod_original_sg_symbol_H-M Pna2(1)
_cod_database_code 7233957

loop_
_symmetry_equiv_pos_as_xyz
'x, y, z'
'-x, -y, z+1/2'
'x+1/2, -y+1/2, z'
'-x+1/2, y+1/2, z+1/2'

loop_
_atom_site_label
_atom_site_type_symbol
_atom_site_fract_x
_atom_site_fract_y
_atom_site_fract_z
_atom_site_U_iso_or_equiv
_atom_site_adp_type
_atom_site_occupancy
_atom_site_symmetry_multiplicity
_atom_site_calc_flag
_atom_site_refinement_flags
_atom_site_disorder_assembly
_atom_site_disorder_group
Cu1 Cu 0.00391(7) 0.75892(15) 0.33321(7) 0.0501(6) Uani 1 1 d . . .
P1 P 0.04336(15) 0.6822(3) 0.27705(11) 0.0443(7) Uani 1 1 d . . .
N1 N -0.0130(5) 0.9527(10) 0.3551(3) 0.050(3) Uani 1 1 d . . .
N2 N 0.0908(6) 0.8011(12) 0.3978(4) 0.062(3) Uani 1 1 d . . .
N3 N 0.0525(6) 0.7022(11) 0.3860(3) 0.054(3) Uani 1 1 d . . .
N4 N -0.1418(6) 0.8240(10) 0.3459(4) 0.060(3) Uani 1 1 d . . .
N5 N -0.1024(7) 0.7190(13) 0.3382(4) 0.076(4) Uani 1 1 d . . .
C1 C -0.0698(8) 1.0150(12) 0.3576(4) 0.059(4) Uani 1 1 d . . .
C2 C -0.0788(7) 1.1232(13) 0.3833(5) 0.065(4) Uani 1 1 d . . .
H2 H -0.1183 1.1673 0.3839 0.078 Uiso 1 1 calc R . .
C3 C -0.0276(9) 1.1630(15) 0.4078(5) 0.077(5) Uani 1 1 d . . .
H3 H -0.0324 1.2322 0.4260 0.093 Uiso 1 1 calc R . .
C4 C 0.0329(6) 1.0949(17) 0.4046(5) 0.074(5) Uani 1 1 d . . .
H4 H 0.0683 1.1188 0.4205 0.089 Uiso 1 1 calc R . .
C5 C 0.0372(5) 0.9992(12) 0.3790(4) 0.048(3) Uani 1 1 d . . .
C6 C 0.1000(7) 0.9206(14) 0.3754(4) 0.057(3) Uani 1 1 d . . .
H6A H 0.1094 0.9017 0.3470 0.069 Uiso 1 1 calc R . .
H6B H 0.1362 0.9697 0.3867 0.069 Uiso 1 1 calc R . .
C7 C 0.1270(7) 0.7724(18) 0.4366(5) 0.066(4) Uani 1 1 d . . .
C8 C 0.0970(10) 0.6510(18) 0.4459(4) 0.090(6) Uani 1 1 d . . .
H8 H 0.1054 0.6013 0.4690 0.108 Uiso 1 1 calc R . .
C9 C 0.0522(10) 0.6166(14) 0.4148(5) 0.081(5) Uani 1 1 d . . .
C10 C 0.0201(10) 0.4897(15) 0.4109(5) 0.084(5) Uani 1 1 d . . .
H10A H -0.0005 0.4836 0.3847 0.126 Uiso 1 1 calc R . .
H10B H -0.0122 0.4809 0.4319 0.126 Uiso 1 1 calc R . .
H10C H 0.0517 0.4212 0.4136 0.126 Uiso 1 1 calc R . .
C11 C 0.1648(10) 0.859(2) 0.4565(5) 0.101(6) Uani 1 1 d . . .
H11A H 0.1785 0.8217 0.4820 0.152 Uiso 1 1 calc R . .
H11B H 0.1405 0.9373 0.4615 0.152 Uiso 1 1 calc R . .
H11C H 0.2023 0.8788 0.4402 0.152 Uiso 1 1 calc R . .
C12 C -0.1183(6) 0.9511(15) 0.3353(5) 0.066(4) Uani 1 1 d . . .
H12A H -0.1030 0.9458 0.3074 0.079 Uiso 1 1 calc R . .
H12B H -0.1559 1.0087 0.3351 0.079 Uiso 1 1 calc R . .
C13 C -0.1973(6) 0.7832(18) 0.3595(5) 0.065(4) Uani 1 1 d . . .
C14 C -0.1978(8) 0.654(2) 0.3587(7) 0.091(6) Uani 1 1 d . . .
H14 H -0.2326 0.6003 0.3652 0.109 Uiso 1 1 calc R . .
C15 C -0.1331(8) 0.6130(16) 0.3456(5) 0.072(5) Uani 1 1 d . . .
C16 C -0.1126(8) 0.4890(19) 0.3390(6) 0.097(6) Uani 1 1 d . . .
H16A H -0.0714 0.4907 0.3252 0.145 Uiso 1 1 calc R . .
H16B H -0.1439 0.4438 0.3225 0.145 Uiso 1 1 calc R . .
H16C H -0.1079 0.4447 0.3646 0.145 Uiso 1 1 calc R . .
C17 C -0.2524(9) 0.8861(19) 0.3719(8) 0.108(7) Uani 1 1 d . . .
H17A H -0.2517 0.8991 0.4009 0.162 Uiso 1 1 calc R . .
H17B H -0.2943 0.8532 0.3639 0.162 Uiso 1 1 calc R . .
H17C H -0.2444 0.9678 0.3584 0.162 Uiso 1 1 calc R . .
C18 C 0.0005(5) 0.6993(12) 0.2290(3) 0.037(2) Uani 1 1 d D . .
C19 C -0.0629(7) 0.7264(18) 0.2294(5) 0.077(4) Uani 1 1 d U . .
H19 H -0.0836 0.7420 0.2541 0.093 Uiso 1 1 calc R . .
C20 C -0.0962(9) 0.731(2) 0.1960(5) 0.093(4) Uani 1 1 d U . .
H20 H -0.1412 0.7400 0.1970 0.112 Uiso 1 1 calc R . .
C21 C -0.0631(10) 0.724(2) 0.1570(5) 0.097(5) Uani 1 1 d U . .
H21 H -0.0864 0.7358 0.1330 0.117 Uiso 1 1 calc R . .
C22 C -0.0037(8) 0.7009(18) 0.1558(5) 0.067(4) Uani 1 1 d U . .
H22 H 0.0172 0.6950 0.1307 0.081 Uiso 1 1 calc R . .
C23 C 0.0307(7) 0.6844(13) 0.1907(3) 0.057(3) Uani 1 1 d D . .
H23 H 0.0747 0.6631 0.1894 0.069 Uiso 1 1 calc R . .
C24 C 0.0549(5) 0.5066(11) 0.2808(4) 0.044(3) Uani 1 1 d . . .
C25 C 0.0298(7) 0.4144(12) 0.2536(4) 0.056(3) Uani 1 1 d . . .
H25 H 0.0078 0.4408 0.2302 0.067 Uiso 1 1 calc R . .
C26 C 0.0382(10) 0.2819(14) 0.2622(5) 0.075(5) Uani 1 1 d . . .
H26 H 0.0189 0.2202 0.2452 0.090 Uiso 1 1 calc R . .
C27 C 0.0720(11) 0.2429(15) 0.2928(7) 0.093(6) Uani 1 1 d U . .
H27 H 0.0800 0.1539 0.2958 0.111 Uiso 1 1 calc R . .
C28 C 0.0977(8) 0.3297(16) 0.3223(5) 0.074(4) Uani 1 1 d U . .
H28 H 0.1184 0.2996 0.3457 0.089 Uiso 1 1 calc R . .
C29 C 0.0903(6) 0.4614(13) 0.3146(4) 0.050(3) Uani 1 1 d . . .
H29 H 0.1093 0.5217 0.3321 0.060 Uiso 1 1 calc R . .
C30 C 0.1307(6) 0.7504(13) 0.2666(4) 0.048(3) Uani 1 1 d . . .
C31 C 0.1259(8) 0.8849(14) 0.2601(5) 0.075(4) Uani 1 1 d . . .
H31 H 0.0861 0.9277 0.2585 0.090 Uiso 1 1 calc R . .
C32 C 0.1849(10) 0.950(2) 0.2563(6) 0.105(6) Uani 1 1 d U . .
H32 H 0.1850 1.0409 0.2545 0.126 Uiso 1 1 calc R . .
C33 C 0.2437(10) 0.883(2) 0.2551(7) 0.108(6) Uani 1 1 d U . .
H33 H 0.2825 0.9278 0.2508 0.129 Uiso 1 1 calc R . .
C34 C 0.2439(7) 0.749(2) 0.2605(7) 0.079(7) Uani 1 1 d . . .
H34 H 0.2828 0.7024 0.2612 0.095 Uiso 1 1 calc R . .
C35 C 0.1816(6) 0.6823(19) 0.2652(4) 0.066(4) Uani 1 1 d . . .
H35 H 0.1796 0.5917 0.2671 0.080 Uiso 1 1 calc R . .
C36 C 0.2069(6) 0.0111(11) 0.0350(4) 0.049(3) Uani 1 1 d . . .
C37 C 0.2143(9) -0.1017(12) 0.0091(5) 0.072(4) Uani 1 1 d . . .
H37 H 0.1784 -0.1395 -0.0035 0.086 Uiso 1 1 calc R . .
Cu2 Cu 0.25681(7) 0.25169(14) 0.07968(7) 0.0447(5) Uani 1 1 d . . .
P2 P 0.20288(15) 0.3228(3) 0.13652(11) 0.0420(7) Uani 1 1 d . . .
N6 N 0.2567(4) 0.0575(9) 0.0565(3) 0.040(2) Uani 1 1 d . . .
N7 N 0.1488(6) 0.2001(12) 0.0139(3) 0.059(3) Uani 1 1 d . . .
N8 N 0.1895(7) 0.2953(13) 0.0272(4) 0.075(4) Uani 1 1 d . . .
N9 N 0.3892(4) 0.1777(12) 0.0677(3) 0.052(3) Uani 1 1 d . . .
N10 N 0.3504(5) 0.2807(10) 0.0761(4) 0.051(2) Uani 1 1 d U . .
C38 C 0.2762(9) -0.1522(15) 0.0036(6) 0.083(5) Uani 1 1 d . . .
H38 H 0.2838 -0.2153 -0.0163 0.100 Uiso 1 1 calc R . .
C39 C 0.3268(7) -0.1076(13) 0.0280(5) 0.072(4) Uani 1 1 d . . .
H39 H 0.3673 -0.1479 0.0277 0.086 Uiso 1 1 calc R . .
C40 C 0.3147(5) -0.0024(12) 0.0524(4) 0.047(3) Uani 1 1 d . . .
C41 C 0.3717(6) 0.0421(13) 0.0819(5) 0.056(3) Uani 1 1 d . . .
H41A H 0.3572 0.0434 0.1100 0.067 Uiso 1 1 calc R . .
H41B H 0.4088 -0.0163 0.0797 0.067 Uiso 1 1 calc R . .
C42 C 0.4503(7) 0.2115(17) 0.0534(5) 0.064(4) Uani 1 1 d . . .
C43 C 0.4452(7) 0.3510(16) 0.0540(5) 0.069(5) Uani 1 1 d . . .
H43 H 0.4777 0.4088 0.0459 0.083 Uiso 1 1 calc R . .
C44 C 0.3893(6) 0.3842(13) 0.0674(4) 0.051(3) Uani 1 1 d . . .
C45 C 0.3570(9) 0.5239(14) 0.0744(7) 0.115(9) Uani 1 1 d . . .
H45A H 0.3752 0.5634 0.0983 0.173 Uiso 1 1 calc R . .
H45B H 0.3109 0.5140 0.0778 0.173 Uiso 1 1 calc R . .
H45C H 0.3655 0.5785 0.0512 0.173 Uiso 1 1 calc R . .
C46 C 0.5014(6) 0.1322(19) 0.0469(5) 0.077(5) Uani 1 1 d . . .
H46A H 0.5086 0.0795 0.0707 0.116 Uiso 1 1 calc R . .
H46B H 0.5394 0.1838 0.0415 0.116 Uiso 1 1 calc R . .
H46C H 0.4925 0.0767 0.0240 0.116 Uiso 1 1 calc R . .
C47 C 0.1453(6) 0.0812(13) 0.0375(4) 0.056(3) Uani 1 1 d . . .
H47A H 0.1105 0.0264 0.0272 0.067 Uiso 1 1 calc R . .
H47B H 0.1359 0.1021 0.0657 0.067 Uiso 1 1 calc R . .
C48 C 0.1294(9) 0.2348(19) -0.0211(5) 0.075(5) Uani 1 1 d . . .
C49 C 0.1474(7) 0.354(2) -0.0309(5) 0.077(5) Uani 1 1 d . . .
H49 H 0.1373 0.3994 -0.0546 0.093 Uiso 1 1 calc R . .
C50 C 0.1822(7) 0.3949(14) -0.0006(4) 0.059(4) Uani 1 1 d . . .
C51 C 0.2224(13) 0.5202(19) 0.0047(7) 0.130(9) Uani 1 1 d . . .
H51A H 0.2575 0.5206 -0.0146 0.194 Uiso 1 1 calc R . .
H51B H 0.2397 0.5233 0.0319 0.194 Uiso 1 1 calc R . .
H51C H 0.1951 0.5949 0.0002 0.194 Uiso 1 1 calc R . .
C52 C 0.0781(10) 0.150(2) -0.0458(7) 0.118(8) Uani 1 1 d . . .
H52A H 0.0971 0.0671 -0.0527 0.177 Uiso 1 1 calc R . .
H52B H 0.0662 0.1953 -0.0703 0.177 Uiso 1 1 calc R . .
H52C H 0.0400 0.1361 -0.0294 0.177 Uiso 1 1 calc R . .
C53 C 0.1273(5) 0.2539(11) 0.1481(4) 0.045(3) Uani 1 1 d . . .
C54 C 0.0648(7) 0.3281(16) 0.1491(5) 0.068(4) Uani 1 1 d . . .
H54 H 0.0629 0.4184 0.1459 0.082 Uiso 1 1 calc R . .
C55 C 0.0142(8) 0.258(2) 0.1546(5) 0.072(5) Uani 1 1 d U . .
H55 H -0.0243 0.3059 0.1558 0.087 Uiso 1 1 calc R . .
C56 C 0.0063(9) 0.127(2) 0.1590(5) 0.088(5) Uani 1 1 d U . .
H56 H -0.0343 0.0874 0.1621 0.105 Uiso 1 1 calc R . .
C57 C 0.0621(11) 0.0586(19) 0.1586(6) 0.102(6) Uani 1 1 d U . .
H57 H 0.0614 -0.0313 0.1628 0.122 Uiso 1 1 calc R . .
C58 C 0.1186(8) 0.1191(15) 0.1523(5) 0.075(5) Uani 1 1 d . . .
H58 H 0.1556 0.0670 0.1505 0.090 Uiso 1 1 calc R . .
C59 C 0.2475(7) 0.3019(17) 0.1842(4) 0.061(3) Uani 1 1 d U . .
C60 C 0.3145(7) 0.2819(16) 0.1837(6) 0.071(3) Uani 1 1 d U . .
H60 H 0.3364 0.2820 0.1589 0.085 Uiso 1 1 calc R . .
C61 C 0.3520(9) 0.2605(18) 0.2218(6) 0.086(4) Uani 1 1 d U . .
H61 H 0.3961 0.2407 0.2211 0.103 Uiso 1 1 calc R . .
C62 C 0.3206(8) 0.2706(15) 0.2569(5) 0.070(4) Uani 1 1 d . . .
H62 H 0.3430 0.2580 0.2812 0.084 Uiso 1 1 calc R . .
C63 C 0.2523(7) 0.3009(18) 0.2578(5) 0.064(4) Uani 1 1 d . . .
H63 H 0.2315 0.3121 0.2828 0.077 Uiso 1 1 calc R . .
C64 C 0.2167(8) 0.3136(16) 0.2217(4) 0.067(4) Uani 1 1 d . . .
H64 H 0.1722 0.3300 0.2229 0.080 Uiso 1 1 calc R . .
C65 C 0.1892(6) 0.4998(12) 0.1322(4) 0.051(3) Uani 1 1 d . . .
C66 C 0.2193(8) 0.5863(13) 0.1577(4) 0.060(4) Uani 1 1 d . . .
H66 H 0.2442 0.5541 0.1791 0.073 Uiso 1 1 calc R . .
C67 C 0.2141(11) 0.7196(17) 0.1526(6) 0.090(6) Uani 1 1 d . . .
H67 H 0.2318 0.7777 0.1714 0.108 Uiso 1 1 calc R . .
C68 C 0.1790(7) 0.7660(15) 0.1158(5) 0.065(4) Uani 1 1 d . . .
H68 H 0.1785 0.8540 0.1086 0.078 Uiso 1 1 calc R . .
C69 C 0.1488(9) 0.6780(15) 0.0939(5) 0.072(4) Uani 1 1 d . . .
H69 H 0.1206 0.7073 0.0736 0.087 Uiso 1 1 calc R . .
C70 C 0.1559(7) 0.5453(15) 0.0986(4) 0.063(4) Uani 1 1 d . . .
H70 H 0.1386 0.4875 0.0796 0.076 Uiso 1 1 calc R . .
B1 B 0.2441(16) 0.208(3) 0.3868(12) 0.114(11) Uani 1 1 d . . .
F1 F 0.2647(7) 0.2901(18) 0.3612(5) 0.142(6) Uani 1 1 d . . .
F2 F 0.1936(10) 0.289(3) 0.4045(6) 0.223(12) Uani 1 1 d . . .
F3 F 0.2983(7) 0.193(2) 0.4129(5) 0.211(10) Uani 1 1 d . . .
F4 F 0.2153(9) 0.1227(16) 0.3787(13) 0.36(2) Uani 1 1 d . . .
F5 F 0.9660(9) 0.1378(16) 0.5354(10) 0.263(15) Uani 1 1 d . . .
B2 B 0.9952(10) 0.238(2) 0.5217(5) 0.066(6) Uani 1 1 d . . .
F6 F 1.0187(9) 0.2929(18) 0.5572(4) 0.148(6) Uani 1 1 d . . .
F7 F 0.9575(16) 0.308(2) 0.5017(6) 0.269(16) Uani 1 1 d . . .
F8 F 1.0418(7) 0.202(3) 0.4975(5) 0.226(12) Uani 1 1 d . . .

loop_
_atom_site_aniso_label
_atom_site_aniso_U_11
_atom_site_aniso_U_22
_atom_site_aniso_U_33
_atom_site_aniso_U_23
_atom_site_aniso_U_13
_atom_site_aniso_U_12
Cu1 0.0599(11) 0.0488(11) 0.0417(11) -0.0094(7) 0.0131(7) -0.0232(7)
P1 0.0480(17) 0.0449(17) 0.0400(17) -0.0051(14) 0.0066(13) -0.0010(14)
N1 0.055(6) 0.046(6) 0.049(6) 0.002(5) 0.000(5) 0.011(5)
N2 0.076(8) 0.055(7) 0.056(7) -0.006(6) 0.035(6) -0.021(6)
N3 0.075(7) 0.043(6) 0.043(6) -0.016(5) -0.008(5) -0.003(5)
N4 0.080(8) 0.038(6) 0.062(7) 0.004(5) -0.008(6) 0.018(6)
N5 0.091(9) 0.069(8) 0.069(9) -0.006(7) 0.001(7) 0.040(7)
C1 0.093(11) 0.027(6) 0.056(8) 0.007(6) 0.011(7) -0.022(7)
C2 0.072(9) 0.050(8) 0.074(10) 0.014(7) 0.025(8) 0.032(7)
C3 0.115(14) 0.055(9) 0.062(9) -0.002(7) 0.031(9) -0.033(9)
C4 0.032(7) 0.113(13) 0.077(10) -0.046(10) 0.017(7) -0.036(8)
C5 0.034(6) 0.047(7) 0.063(8) 0.011(6) 0.026(6) -0.004(5)
C6 0.064(8) 0.063(9) 0.045(7) -0.006(6) 0.004(6) -0.016(7)
C7 0.046(8) 0.105(12) 0.046(8) -0.002(8) -0.011(6) -0.015(8)
C8 0.151(17) 0.090(13) 0.028(7) 0.017(8) -0.008(9) -0.001(12)
C9 0.130(15) 0.049(8) 0.064(10) 0.021(8) 0.045(10) 0.007(9)
C10 0.144(15) 0.058(9) 0.049(8) 0.013(7) -0.007(9) -0.042(10)
C11 0.113(15) 0.127(17) 0.063(11) 0.005(11) -0.020(11) 0.002(13)
C12 0.054(8) 0.077(10) 0.068(9) -0.005(8) 0.014(7) 0.022(7)
C13 0.035(7) 0.090(12) 0.071(10) -0.012(9) 0.021(6) -0.004(7)
C14 0.050(9) 0.087(14) 0.136(17) -0.033(12) 0.012(9) 0.009(8)
C15 0.073(10) 0.057(9) 0.085(12) 0.006(8) -0.028(8) -0.024(8)
C16 0.070(11) 0.106(15) 0.114(16) -0.007(13) -0.023(10) 0.018(10)
C17 0.098(15) 0.069(12) 0.16(2) -0.020(13) 0.005(13) 0.030(10)
C18 0.040(6) 0.035(6) 0.036(6) 0.003(5) 0.011(5) 0.005(5)
C19 0.059(6) 0.122(8) 0.051(6) -0.008(6) -0.007(5) 0.041(6)
C20 0.082(7) 0.146(9) 0.052(6) -0.009(7) -0.020(6) 0.053(7)
C21 0.103(8) 0.142(11) 0.046(7) 0.010(8) -0.025(7) 0.055(9)
C22 0.095(10) 0.066(10) 0.041(8) 0.013(8) -0.003(7) 0.027(8)
C23 0.073(9) 0.059(9) 0.041(7) -0.001(6) 0.000(6) -0.015(7)
C24 0.041(6) 0.043(6) 0.048(7) -0.002(6) 0.006(5) -0.012(5)
C25 0.075(9) 0.043(7) 0.049(7) 0.004(6) -0.001(7) -0.008(6)
C26 0.131(15) 0.039(8) 0.055(10) -0.006(7) 0.015(10) -0.023(9)
C27 0.137(17) 0.036(8) 0.105(16) -0.005(8) 0.057(12) 0.012(9)
C28 0.073(10) 0.073(10) 0.075(11) 0.026(8) 0.003(8) 0.004(8)
C29 0.047(7) 0.051(8) 0.052(7) 0.006(6) -0.005(6) 0.000(6)
C30 0.051(7) 0.074(10) 0.020(6) -0.007(5) 0.014(5) -0.012(6)
C31 0.073(10) 0.052(9) 0.098(12) -0.010(8) 0.026(9) -0.007(7)
C32 0.108(11) 0.105(13) 0.101(11) -0.019(10) 0.028(11) -0.073(11)
C33 0.106(11) 0.117(13) 0.100(11) -0.011(10) 0.032(10) -0.075(11)
C34 0.021(6) 0.140(19) 0.077(14) 0.011(10) -0.008(7) -0.004(8)
C35 0.045(7) 0.114(13) 0.041(7) -0.005(8) 0.005(6) -0.008(8)
C36 0.070(8) 0.035(6) 0.042(7) -0.004(5) -0.004(6) -0.013(6)
C37 0.112(13) 0.023(6) 0.080(10) -0.006(6) -0.010(9) -0.008(7)
Cu2 0.0417(8) 0.0456(10) 0.0468(12) -0.0059(7) 0.0145(8) -0.0045(6)
P2 0.0501(17) 0.0392(16) 0.0368(16) -0.0037(13) 0.0024(13) -0.0036(13)
N6 0.048(5) 0.033(5) 0.040(5) -0.004(4) 0.023(4) -0.011(4)
N7 0.066(7) 0.073(8) 0.036(6) -0.012(6) -0.017(5) 0.030(6)
N8 0.123(11) 0.052(7) 0.050(7) -0.002(6) 0.020(7) -0.042(7)
N9 0.032(5) 0.084(8) 0.040(6) -0.005(5) 0.007(4) -0.033(5)
N10 0.046(4) 0.052(4) 0.053(4) -0.005(4) 0.021(4) -0.027(3)
C38 0.098(13) 0.051(9) 0.101(13) -0.022(9) 0.003(11) 0.017(9)
C39 0.066(9) 0.038(7) 0.111(13) -0.023(8) 0.017(9) -0.008(6)
C40 0.039(6) 0.035(6) 0.066(8) 0.003(6) 0.001(6) -0.002(5)
C41 0.049(7) 0.063(8) 0.055(7) 0.015(7) -0.007(6) -0.002(6)
C42 0.053(8) 0.088(11) 0.052(8) 0.024(8) -0.019(7) -0.024(8)
C43 0.062(9) 0.080(11) 0.066(9) 0.022(8) -0.002(7) -0.054(8)
C44 0.049(7) 0.052(7) 0.052(7) -0.013(6) 0.013(6) -0.036(6)
C45 0.140(16) 0.048(9) 0.158(19) -0.055(11) 0.090(15) -0.058(10)
C46 0.040(8) 0.105(13) 0.088(11) 0.007(10) -0.005(7) -0.024(8)
C47 0.040(7) 0.063(9) 0.064(9) -0.009(7) 0.002(6) -0.014(6)
C48 0.084(12) 0.089(12) 0.051(10) -0.022(9) -0.009(8) 0.028(10)
C49 0.052(9) 0.117(15) 0.062(10) -0.019(10) -0.001(7) 0.037(9)
C50 0.083(10) 0.060(9) 0.035(7) -0.002(6) 0.011(7) 0.007(7)
C51 0.21(3) 0.067(12) 0.109(17) 0.002(12) 0.038(19) -0.021(16)
C52 0.089(13) 0.16(2) 0.110(16) -0.055(15) -0.041(12) 0.033(14)
C53 0.034(6) 0.042(7) 0.058(8) -0.012(5) -0.015(5) -0.001(5)
C54 0.065(9) 0.076(10) 0.063(10) 0.007(8) -0.003(7) -0.019(8)
C55 0.031(6) 0.139(12) 0.047(9) 0.005(9) -0.004(7) -0.001(8)
C56 0.067(9) 0.142(13) 0.054(9) -0.008(11) 0.002(8) -0.042(9)
C57 0.120(13) 0.073(10) 0.113(15) -0.018(11) 0.033(13) -0.032(9)
C58 0.077(10) 0.059(9) 0.089(12) -0.005(8) 0.025(8) -0.029(8)
C59 0.070(6) 0.066(7) 0.047(7) 0.001(6) -0.003(6) 0.008(6)
C60 0.064(5) 0.084(5) 0.065(5) -0.002(4) -0.009(4) 0.000(4)
C61 0.071(7) 0.118(9) 0.069(8) -0.006(7) -0.023(7) 0.003(7)
C62 0.075(10) 0.084(11) 0.052(9) -0.009(8) -0.026(8) -0.013(8)
C63 0.077(11) 0.072(10) 0.043(8) -0.007(8) 0.002(7) -0.002(7)
C64 0.075(10) 0.087(11) 0.039(7) 0.001(7) -0.001(7) 0.000(8)
C65 0.071(8) 0.046(7) 0.037(7) -0.004(6) 0.010(6) 0.013(6)
C66 0.076(9) 0.051(8) 0.055(8) -0.012(7) -0.011(7) 0.001(7)
C67 0.147(18) 0.067(11) 0.058(10) 0.000(9) -0.024(11) 0.017(11)
C68 0.074(10) 0.052(8) 0.069(10) 0.015(7) -0.020(8) -0.004(7)
C69 0.105(12) 0.061(10) 0.050(9) 0.017(7) 0.008(8) 0.014(9)
C70 0.075(9) 0.062(9) 0.052(8) -0.011(7) -0.006(7) -0.005(7)
B1 0.13(2) 0.065(14) 0.15(3) 0.038(18) -0.05(2) -0.013(15)
F1 0.124(10) 0.188(15) 0.113(11) 0.052(11) -0.043(9) -0.047(10)
F2 0.171(16) 0.39(3) 0.109(12) -0.059(16) -0.002(11) 0.136(19)
F3 0.091(9) 0.41(3) 0.135(13) 0.118(17) 0.015(9) 0.080(14)
F4 0.135(14) 0.077(10) 0.86(8) 0.08(2) 0.06(3) -0.037(10)
F5 0.149(14) 0.107(12) 0.53(5) -0.041(18) 0.11(2) -0.063(11)
B2 0.079(12) 0.091(15) 0.028(7) 0.005(8) -0.022(8) -0.038(11)
F6 0.190(13) 0.183(14) 0.070(7) -0.036(9) -0.038(8) -0.022(12)
F7 0.50(5) 0.194(19) 0.109(13) -0.020(13) -0.10(2) 0.10(2)
F8 0.100(11) 0.47(3) 0.113(11) -0.141(17) 0.010(9) -0.042(15)

loop_
_atom_type_symbol
_atom_type_description
_atom_type_scat_dispersion_real
_atom_type_scat_dispersion_imag
_atom_type_scat_source
C C 0.0033 0.0016 'International Tables Vol C Tables 4.2.6.8 and 6.1.1.4'
H H 0.0000 0.0000 'International Tables Vol C Tables 4.2.6.8 and 6.1.1.4'
B B 0.0013 0.0007 'International Tables Vol C Tables 4.2.6.8 and 6.1.1.4'
N N 0.0061 0.0033 'International Tables Vol C Tables 4.2.6.8 and 6.1.1.4'
F F 0.0171 0.0103 'International Tables Vol C Tables 4.2.6.8 and 6.1.1.4'
P P 0.1023 0.0942 'International Tables Vol C Tables 4.2.6.8 and 6.1.1.4'
Cu Cu 0.3201 1.2651 'International Tables Vol C Tables 4.2.6.8 and 6.1.1.4'

loop_
_geom_angle_atom_site_label_1
_geom_angle_atom_site_label_2
_geom_angle_atom_site_label_3
_geom_angle
_geom_angle_site_symmetry_1
_geom_angle_site_symmetry_3
N3 Cu1 N1 93.3(4) . .
N3 Cu1 P1 115.4(3) . .
N1 Cu1 P1 133.2(3) . .
N3 Cu1 N5 111.0(5) . .
N1 Cu1 N5 89.2(4) . .
P1 Cu1 N5 111.4(4) . .
C18 P1 C24 102.6(6) . .
C18 P1 C30 105.0(5) . .
C24 P1 C30 104.2(6) . .
C18 P1 Cu1 121.6(3) . .
C24 P1 Cu1 110.5(4) . .
C30 P1 Cu1 111.4(4) . .
C1 N1 C5 117.1(11) . .
C1 N1 Cu1 127.3(9) . .
C5 N1 Cu1 112.9(8) . .
N3 N2 C6 125.0(12) . .
N3 N2 C7 112.7(12) . .
C6 N2 C7 122.2(12) . .
C9 N3 N2 107.9(13) . .
C9 N3 Cu1 142.8(12) . .
N2 N3 Cu1 108.1(9) . .
C13 N4 N5 109.4(13) . .
C13 N4 C12 132.3(13) . .
N5 N4 C12 118.1(13) . .
C15 N5 N4 109.9(15) . .
C15 N5 Cu1 130.8(11) . .
N4 N5 Cu1 116.7(11) . .
N1 C1 C12 111.7(12) . .
N1 C1 C2 121.9(13) . .
C12 C1 C2 126.0(15) . .
C3 C2 C1 118.8(14) . .
C3 C2 H2 120.6 . .
C1 C2 H2 120.6 . .
C2 C3 C4 118.2(13) . .
C2 C3 H3 120.9 . .
C4 C3 H3 120.9 . .
C5 C4 C3 118.6(13) . .
C5 C4 H4 120.7 . .
C3 C4 H4 120.7 . .
C4 C5 N1 125.3(12) . .
C4 C5 C6 120.5(13) . .
N1 C5 C6 114.0(11) . .
N2 C6 C5 107.3(10) . .
N2 C6 H6A 110.3 . .
C5 C6 H6A 110.3 . .
N2 C6 H6B 110.3 . .
C5 C6 H6B 110.3 . .
H6A C6 H6B 108.5 . .
C11 C7 C8 136.2(16) . .
C11 C7 N2 124.6(16) . .
C8 C7 N2 97.9(11) . .
C9 C8 C7 110.2(13) . .
C9 C8 H8 124.9 . .
C7 C8 H8 124.9 . .
N3 C9 C8 110.8(15) . .
N3 C9 C10 122.9(17) . .
C8 C9 C10 125.1(15) . .
C9 C10 H10A 109.5 . .
C9 C10 H10B 109.5 . .
H10A C10 H10B 109.5 . .
C9 C10 H10C 109.5 . .
H10A C10 H10C 109.5 . .
H10B C10 H10C 109.5 . .
C7 C11 H11A 109.5 . .
C7 C11 H11B 109.5 . .
H11A C11 H11B 109.5 . .
C7 C11 H11C 109.5 . .
H11A C11 H11C 109.5 . .
H11B C11 H11C 109.5 . .
C1 C12 N4 122.6(13) . .
C1 C12 H12A 106.7 . .
N4 C12 H12A 106.7 . .
C1 C12 H12B 106.7 . .
N4 C12 H12B 106.7 . .
H12A C12 H12B 106.6 . .
N4 C13 C14 108.7(14) . .
N4 C13 C17 120.0(16) . .
C14 C13 C17 131.2(14) . .
C13 C14 C15 106.9(15) . .
C13 C14 H14 126.6 . .
C15 C14 H14 126.6 . .
N5 C15 C16 127.7(18) . .
N5 C15 C14 104.9(16) . .
C16 C15 C14 127.0(16) . .
C15 C16 H16A 109.5 . .
C15 C16 H16B 109.5 . .
H16A C16 H16B 109.5 . .
C15 C16 H16C 109.5 . .
H16A C16 H16C 109.5 . .
H16B C16 H16C 109.5 . .
C13 C17 H17A 109.5 . .
C13 C17 H17B 109.5 . .
H17A C17 H17B 109.5 . .
C13 C17 H17C 109.5 . .
H17A C17 H17C 109.5 . .
H17B C17 H17C 109.5 . .
C19 C18 C23 117.6(13) . .
C19 C18 P1 119.1(9) . .
C23 C18 P1 123.3(9) . .
C20 C19 C18 121.1(16) . .
C20 C19 H19 119.4 . .
C18 C19 H19 119.4 . .
C19 C20 C21 119.9(17) . .
C19 C20 H20 120.1 . .
C21 C20 H20 120.1 . .
C22 C21 C20 119.9(15) . .
C22 C21 H21 120.0 . .
C20 C21 H21 120.0 . .
C21 C22 C23 120.5(16) . .
C21 C22 H22 119.8 . .
C23 C22 H22 119.8 . .
C22 C23 C18 120.6(13) . .
C22 C23 H23 119.7 . .
C18 C23 H23 119.7 . .
C25 C24 C29 118.2(12) . .
C25 C24 P1 125.2(10) . .
C29 C24 P1 116.6(9) . .
C26 C25 C24 118.8(14) . .
C26 C25 H25 120.6 . .
C24 C25 H25 120.6 . .
C27 C26 C25 121.7(16) . .
C27 C26 H26 119.1 . .
C25 C26 H26 119.1 . .
C26 C27 C28 122.7(15) . .
C26 C27 H27 118.6 . .
C28 C27 H27 118.6 . .
C29 C28 C27 116.5(16) . .
C29 C28 H28 121.7 . .
C27 C28 H28 121.7 . .
C28 C29 C24 121.6(13) . .
C28 C29 H29 119.2 . .
C24 C29 H29 119.2 . .
C35 C30 C31 126.9(14) . .
C35 C30 P1 124.9(12) . .
C31 C30 P1 108.2(10) . .
C32 C31 C30 115.2(17) . .
C32 C31 H31 122.4 . .
C30 C31 H31 122.4 . .
C31 C32 C33 121.5(19) . .
C31 C32 H32 119.3 . .
C33 C32 H32 119.3 . .
C34 C33 C32 119.3(16) . .
C34 C33 H33 120.4 . .
C32 C33 H33 120.4 . .
C33 C34 C35 118.3(16) . .
C33 C34 H34 120.8 . .
C35 C34 H34 120.8 . .
C30 C35 C34 118.3(17) . .
C30 C35 H35 120.8 . .
C34 C35 H35 120.8 . .
N6 C36 C37 121.2(13) . .
N6 C36 C47 117.5(11) . .
C37 C36 C47 121.2(12) . .
C38 C37 C36 118.2(15) . .
C38 C37 H37 120.9 . .
C36 C37 H37 120.9 . .
N10 Cu2 N6 97.0(4) . .
N10 Cu2 N8 122.0(5) . .
N6 Cu2 N8 84.9(4) . .
N10 Cu2 P2 118.5(4) . .
N6 Cu2 P2 126.0(3) . .
N8 Cu2 P2 105.2(4) . .
C53 P2 C59 102.3(7) . .
C53 P2 C65 106.2(6) . .
C59 P2 C65 105.0(7) . .
C53 P2 Cu2 118.6(5) . .
C59 P2 Cu2 114.7(5) . .
C65 P2 Cu2 108.9(4) . .
C36 N6 C40 117.7(10) . .
C36 N6 Cu2 121.5(8) . .
C40 N6 Cu2 117.4(8) . .
C48 N7 N8 106.6(15) . .
C48 N7 C47 135.0(15) . .
N8 N7 C47 117.6(11) . .
N7 N8 C50 104.5(13) . .
N7 N8 Cu2 118.8(9) . .
C50 N8 Cu2 136.1(10) . .
N10 N9 C42 114.2(12) . .
N10 N9 C41 120.9(9) . .
C42 N9 C41 123.5(12) . .
N9 N10 C44 102.5(9) . .
N9 N10 Cu2 118.4(7) . .
C44 N10 Cu2 135.5(10) . .
C37 C38 C39 119.2(15) . .
C37 C38 H38 120.4 . .
C39 C38 H38 120.4 . .
C40 C39 C38 117.6(14) . .
C40 C39 H39 121.2 . .
C38 C39 H39 121.2 . .
N6 C40 C39 125.3(12) . .
N6 C40 C41 117.5(11) . .
C39 C40 C41 116.8(12) . .
N9 C41 C40 104.5(9) . .
N9 C41 H41A 110.8 . .
C40 C41 H41A 110.8 . .
N9 C41 H41B 110.8 . .
C40 C41 H41B 110.8 . .
H41A C41 H41B 108.9 . .
C46 C42 N9 127.6(15) . .
C46 C42 C43 131.5(14) . .
N9 C42 C43 100.2(14) . .
C44 C43 C42 109.7(11) . .
C44 C43 H43 125.2 . .
C42 C43 H43 125.2 . .
C43 C44 N10 113.3(13) . .
C43 C44 C45 131.5(12) . .
N10 C44 C45 115.1(11) . .
C44 C45 H45A 109.5 . .
C44 C45 H45B 109.5 . .
H45A C45 H45B 109.5 . .
C44 C45 H45C 109.5 . .
H45A C45 H45C 109.5 . .
H45B C45 H45C 109.5 . .
C42 C46 H46A 109.5 . .
C42 C46 H46B 109.5 . .
H46A C46 H46B 109.5 . .
C42 C46 H46C 109.5 . .
H46A C46 H46C 109.5 . .
H46B C46 H46C 109.5 . .
N7 C47 C36 109.9(10) . .
N7 C47 H47A 109.7 . .
C36 C47 H47A 109.7 . .
N7 C47 H47B 109.7 . .
C36 C47 H47B 109.7 . .
H47A C47 H47B 108.2 . .
N7 C48 C49 113.2(17) . .
N7 C48 C52 121(2) . .
C49 C48 C52 124.6(18) . .
C50 C49 C48 105.4(17) . .
C50 C49 H49 127.3 . .
C48 C49 H49 127.3 . .
C49 C50 N8 109.4(15) . .
C49 C50 C51 130.9(18) . .
N8 C50 C51 118.9(15) . .
C50 C51 H51A 109.5 . .
C50 C51 H51B 109.5 . .
H51A C51 H51B 109.5 . .
C50 C51 H51C 109.5 . .
H51A C51 H51C 109.5 . .
H51B C51 H51C 109.5 . .
C48 C52 H52A 109.5 . .
C48 C52 H52B 109.5 . .
H52A C52 H52B 109.5 . .
C48 C52 H52C 109.5 . .
H52A C52 H52C 109.5 . .
H52B C52 H52C 109.5 . .
C58 C53 C54 113.0(12) . .
C58 C53 P2 122.2(10) . .
C54 C53 P2 124.3(10) . .
C55 C54 C53 114.9(15) . .
C55 C54 H54 122.6 . .
C53 C54 H54 122.6 . .
C54 C55 C56 131.7(18) . .
C54 C55 H55 114.1 . .
C56 C55 H55 114.1 . .
C57 C56 C55 114.1(17) . .
C57 C56 H56 122.9 . .
C55 C56 H56 122.9 . .
C58 C57 C56 120.4(19) . .
C58 C57 H57 119.8 . .
C56 C57 H57 119.8 . .
C57 C58 C53 125.8(17) . .
C57 C58 H58 117.1 . .
C53 C58 H58 117.1 . .
C64 C59 C60 118.2(14) . .
C64 C59 P2 121.4(11) . .
C60 C59 P2 120.3(12) . .
C59 C60 C61 121.7(17) . .
C59 C60 H60 119.1 . .
C61 C60 H60 119.1 . .
C62 C61 C60 117.9(16) . .
C62 C61 H61 121.1 . .
C60 C61 H61 121.1 . .
C61 C62 C63 120.8(15) . .
C61 C62 H62 119.6 . .
C63 C62 H62 119.6 . .
C64 C63 C62 120.9(15) . .
C64 C63 H63 119.6 . .
C62 C63 H63 119.6 . .
C59 C64 C63 120.2(14) . .
C59 C64 H64 119.9 . .
C63 C64 H64 119.9 . .
C66 C65 C70 119.7(13) . .
C66 C65 P2 121.4(10) . .
C70 C65 P2 118.1(10) . .
C65 C66 C67 122.1(15) . .
C65 C66 H66 118.9 . .
C67 C66 H66 118.9 . .
C66 C67 C68 116.9(16) . .
C66 C67 H67 121.6 . .
C68 C67 H67 121.6 . .
C69 C68 C67 117.2(15) . .
C69 C68 H68 121.4 . .
C67 C68 H68 121.4 . .
C68 C69 C70 124.5(16) . .
C68 C69 H69 117.8 . .
C70 C69 H69 117.8 . .
C69 C70 C65 118.5(13) . .
C69 C70 H70 120.7 . .
C65 C70 H70 120.7 . .
F4 B1 F1 124(4) . .
F4 B1 F3 119(3) . .
F1 B1 F3 102(2) . .
F4 B1 F2 100(3) . .
F1 B1 F2 97(2) . .
F3 B1 F2 113(3) . .
F7 B2 F5 111(2) . .
F7 B2 F8 108(2) . .
F5 B2 F8 110(2) . .
F7 B2 F6 115(2) . .
F5 B2 F6 101(2) . .
F8 B2 F6 111.9(16) . .

loop_
_geom_bond_atom_site_label_1
_geom_bond_atom_site_label_2
_geom_bond_distance
_geom_bond_site_symmetry_2
Cu1 N3 2.083(12) .
Cu1 N1 2.137(11) .
Cu1 P1 2.161(4) .
Cu1 N5 2.229(15) .
P1 C18 1.815(11) .
P1 C24 1.816(12) .
P1 C30 1.957(12) .
N1 C1 1.333(18) .
N1 C5 1.379(16) .
N2 N3 1.338(15) .
N2 C6 1.438(17) .
N2 C7 1.51(2) .
N3 C9 1.286(18) .
N4 C13 1.295(17) .
N4 N5 1.367(15) .
N4 C12 1.429(18) .
N5 C15 1.28(2) .
C1 C12 1.40(2) .
C1 C2 1.405(19) .
C2 C3 1.39(2) .
C2 H2 0.9300 .
C3 C4 1.43(2) .
C3 H3 0.9300 .
C4 C5 1.293(19) .
C4 H4 0.9300 .
C5 C6 1.525(18) .
C6 H6A 0.9700 .
C6 H6B 0.9700 .
C7 C11 1.35(2) .
C7 C8 1.42(2) .
C8 C9 1.42(3) .
C8 H8 0.9300 .
C9 C10 1.46(2) .
C10 H10A 0.9600 .
C10 H10B 0.9600 .
C10 H10C 0.9600 .
C11 H11A 0.9600 .
C11 H11B 0.9600 .
C11 H11C 0.9600 .
C12 H12A 0.9700 .
C12 H12B 0.9700 .
C13 C14 1.32(2) .
C13 C17 1.60(2) .
C14 C15 1.46(2) .
C14 H14 0.9300 .
C15 C16 1.35(2) .
C16 H16A 0.9600 .
C16 H16B 0.9600 .
C16 H16C 0.9600 .
C17 H17A 0.9600 .
C17 H17B 0.9600 .
C17 H17C 0.9600 .
C18 C19 1.332(17) .
C18 C23 1.409(2) .
C19 C20 1.29(2) .
C19 H19 0.9300 .
C20 C21 1.45(3) .
C20 H20 0.9300 .
C21 C22 1.24(2) .
C21 H21 0.9300 .
C22 C23 1.36(2) .
C22 H22 0.9300 .
C23 H23 0.9300 .
C24 C25 1.398(17) .
C24 C29 1.404(17) .
C25 C26 1.39(2) .
C25 H25 0.9300 .
C26 C27 1.29(3) .
C26 H26 0.9300 .
C27 C28 1.42(3) .
C27 H27 0.9300 .
C28 C29 1.379(19) .
C28 H28 0.9300 .
C29 H29 0.9300 .
C30 C35 1.26(2) .
C30 C31 1.396(19) .
C31 C32 1.39(2) .
C31 H31 0.9300 .
C32 C33 1.39(3) .
C32 H32 0.9300 .
C33 C34 1.38(3) .
C33 H33 0.9300 .
C34 C35 1.46(2) .
C34 H34 0.9300 .
C35 H35 0.9300 .
C36 N6 1.331(15) .
C36 C37 1.440(18) .
C36 C47 1.457(18) .
C37 C38 1.39(2) .
C37 H37 0.9300 .
Cu2 N10 1.948(9) .
Cu2 N6 2.127(9) .
Cu2 N8 2.252(15) .
Cu2 P2 2.288(4) .
P2 C53 1.747(12) .
P2 C59 1.824(14) .
P2 C65 1.838(13) .
N6 C40 1.347(14) .
N7 C48 1.27(2) .
N7 N8 1.356(17) .
N7 C47 1.443(18) .
N8 C50 1.376(19) .
N9 N10 1.351(16) .
N9 C42 1.385(17) .
N9 C41 1.507(16) .
N10 C44 1.357(14) .
C38 C39 1.39(2) .
C38 H38 0.9300 .
C39 C40 1.365(18) .
C39 H39 0.9300 .
C40 C41 1.586(17) .
C41 H41A 0.9700 .
C41 H41B 0.9700 .
C42 C46 1.34(2) .
C42 C43 1.43(2) .
C43 C44 1.28(2) .
C43 H43 0.9300 .
C44 C45 1.59(2) .
C45 H45A 0.9600 .
C45 H45B 0.9600 .
C45 H45C 0.9600 .
C46 H46A 0.9600 .
C46 H46B 0.9600 .
C46 H46C 0.9600 .
C47 H47A 0.9700 .
C47 H47B 0.9700 .
C48 C49 1.32(3) .
C48 C52 1.59(3) .
C49 C50 1.29(2) .
C49 H49 0.9300 .
C50 C51 1.54(2) .
C51 H51A 0.9600 .
C51 H51B 0.9600 .
C51 H51C 0.9600 .
C52 H52A 0.9600 .
C52 H52B 0.9600 .
C52 H52C 0.9600 .
C53 C58 1.397(18) .
C53 C54 1.49(2) .
C54 C55 1.27(2) .
C54 H54 0.9300 .
C55 C56 1.37(3) .
C55 H55 0.9300 .
C56 C57 1.34(3) .
C56 H56 0.9300 .
C57 C58 1.33(2) .
C57 H57 0.9300 .
C58 H58 0.9300 .
C59 C64 1.392(19) .
C59 C60 1.39(2) .
C60 C61 1.49(2) .
C60 H60 0.9300 .
C61 C62 1.32(3) .
C61 H61 0.9300 .
C62 C63 1.44(2) .
C62 H62 0.9300 .
C63 C64 1.40(2) .
C63 H63 0.9300 .
C64 H64 0.9300 .
C65 C66 1.366(18) .
C65 C70 1.377(18) .
C66 C67 1.38(2) .
C66 H66 0.9300 .
C67 C68 1.48(2) .
C67 H67 0.9300 .
C68 C69 1.31(2) .
C68 H68 0.9300 .
C69 C70 1.37(2) .
C69 H69 0.9300 .
C70 H70 0.9300 .
B1 F4 1.09(3) .
B1 F1 1.26(3) .
B1 F3 1.41(3) .
B1 F2 1.45(4) .
F5 B2 1.27(2) .
B2 F7 1.24(3) .
B2 F8 1.29(3) .
B2 F6 1.38(2) .
